data_4301512
loop_
_publ_author_name
'Sima Haddadpour'
'Maike Melullis'
'Halgard Staesche'
'C. R. Mariappan'
'Bernhard Roling'
'Rodolphe Cl\'erac'
'Stefanie Dehnen'

_publ_section_title
;
Inorganic Frameworks from Selenidotetrelate Anions [T2Se6]4-(T = Ge, Sn):
Synthesis, Structures, and Ionic Conductivity of [K2(H2O)3][MnGe4Se10] and
(NMe4)2[MSn4Se10] (M = Mn, Fe)
;
_journal_name_full 'Inorganic Chemistry'
_journal_page_first 1689
_journal_page_last 1698
_journal_paper_doi 10.1021/ic802170f
_journal_volume 48
_journal_year 2009
_chemical_formula_sum 'C8 H24 Fe N2 Se10 Sn4'
_chemical_formula_weight 1468.50
_chemical_name_systematic
;
 ?
;
_space_group_IT_number 82
_symmetry_cell_setting tetragonal
_symmetry_space_group_name_Hall 'I -4'
_symmetry_space_group_name_H-M 'I -4'
_atom_sites_solution_hydrogens geom
_atom_sites_solution_primary direct
_atom_sites_solution_secondary difmap
_audit_creation_method SHELXL-97
_cell_angle_alpha 90.00
_cell_angle_beta 90.00
_cell_angle_gamma 90.00
_cell_formula_units_Z 2
_cell_length_a 9.8785(14)
_cell_length_b 9.8785(14)
_cell_length_c 15.345(3)
_cell_measurement_temperature 193(2)
_cell_volume 1497.4(4)
_computing_structure_refinement 'SHELXL-97 (Sheldrick, 1997)'
_diffrn_ambient_temperature 193(2)
_diffrn_measured_fraction_theta_full 0.851
_diffrn_measured_fraction_theta_max 0.851
_diffrn_radiation_monochromator graphite
_diffrn_radiation_source 'fine-focus sealed tube'
_diffrn_radiation_type MoK\a
_diffrn_radiation_wavelength 0.71073
_diffrn_reflns_av_R_equivalents 0.0939
_diffrn_reflns_av_sigmaI/netI 0.1353
_diffrn_reflns_limit_h_max 11
_diffrn_reflns_limit_h_min -10
_diffrn_reflns_limit_k_max 11
_diffrn_reflns_limit_k_min -5
_diffrn_reflns_limit_l_max 18
_diffrn_reflns_limit_l_min -18
_diffrn_reflns_number 2101
_diffrn_reflns_theta_full 25.71
_diffrn_reflns_theta_max 25.71
_diffrn_reflns_theta_min 2.45
_exptl_absorpt_coefficient_mu 15.918
_exptl_crystal_colour black
_exptl_crystal_density_diffrn 3.257
_exptl_crystal_density_method 'not measured'
_exptl_crystal_description 'truncated tetrahedron'
_exptl_crystal_F_000 1304
_exptl_crystal_size_max 0.10
_exptl_crystal_size_mid 0.10
_exptl_crystal_size_min 0.08
_refine_diff_density_max 0.955
_refine_diff_density_min -0.981
_refine_diff_density_rms 0.245
_refine_ls_abs_structure_details 'Flack H D (1983), Acta Cryst. A39, 876-881'
_refine_ls_abs_structure_Flack 0.02(3)
_refine_ls_extinction_method none
_refine_ls_goodness_of_fit_ref 1.002
_refine_ls_hydrogen_treatment mixed
_refine_ls_matrix_type full
_refine_ls_number_parameters 46
_refine_ls_number_reflns 1099
_refine_ls_number_restraints 0
_refine_ls_restrained_S_all 1.002
_refine_ls_R_factor_all 0.1018
_refine_ls_R_factor_gt 0.0615
_refine_ls_shift/su_max 0.000
_refine_ls_shift/su_mean 0.000
_refine_ls_structure_factor_coef Fsqd
_refine_ls_weighting_details 'calc w=1/[\s^2^(Fo^2^)+(0.0000P)^2^+0.0000P] where P=(Fo^2^+2Fc^2^)/3'
_refine_ls_weighting_scheme calc
_refine_ls_wR_factor_gt 0.0567
_refine_ls_wR_factor_ref 0.0614
_reflns_number_gt 709
_reflns_number_total 1099
_reflns_threshold_expression >2sigma(I)
_cod_data_source_file ic802170f_si_001_3.cif
_cod_data_source_block 3
_cod_database_code 4301512

loop_
_symmetry_equiv_pos_as_xyz
'x, y, z'
'-x, -y, z'
'y, -x, -z'
'-y, x, -z'
'x+1/2, y+1/2, z+1/2'
'-x+1/2, -y+1/2, z+1/2'
'y+1/2, -x+1/2, -z+1/2'
'-y+1/2, x+1/2, -z+1/2'

loop_
_atom_site_label
_atom_site_type_symbol
_atom_site_fract_x
_atom_site_fract_y
_atom_site_fract_z
_atom_site_U_iso_or_equiv
_atom_site_adp_type
_atom_site_occupancy
_atom_site_symmetry_multiplicity
_atom_site_calc_flag
_atom_site_refinement_flags
_atom_site_disorder_assembly
_atom_site_disorder_group
Sn1 Sn -0.8113(2) -0.4217(2) -0.15662(9) 0.0155(6) Uani 1 1 d . . .
Se1 Se -0.7231(3) -0.6160(3) -0.24814(17) 0.0298(10) Uani 1 1 d . . .
Se2 Se -1.0000 -0.5000 -0.05487(17) 0.0284(12) Uani 1 2 d S . .
Se3 Se -0.6241(3) -0.3166(3) -0.07408(14) 0.0266(9) Uani 1 1 d . . .
Fe1 Fe -0.5000 -0.5000 0.0000 0.021(2) Uani 1 4 d S . .
N1 N -0.5000 -1.0000 -0.2500 0.039(14) Uiso 1 4 d S . .
C1 C -0.614(2) -0.967(3) -0.1939(12) 0.022(5) Uiso 1 1 d . . .
H1A H -0.5912 -0.8904 -0.1580 0.033 Uiso 1 1 calc R . .
H1B H -0.6353 -1.0428 -0.1576 0.033 Uiso 1 1 calc R . .
H1C H -0.6913 -0.9444 -0.2292 0.033 Uiso 1 1 calc R . .
N2 N -1.0000 -1.0000 0.0000 0.034(10) Uiso 1 4 d S . .
C2 C -0.893(3) -0.939(3) -0.0550(15) 0.051(8) Uiso 1 1 d . . .
H2A H -0.8533 -1.0081 -0.0911 0.077 Uiso 1 1 calc R . .
H2B H -0.8241 -0.9006 -0.0184 0.077 Uiso 1 1 calc R . .
H2C H -0.9313 -0.8700 -0.0911 0.077 Uiso 1 1 calc R . .

loop_
_atom_site_aniso_label
_atom_site_aniso_U_11
_atom_site_aniso_U_22
_atom_site_aniso_U_33
_atom_site_aniso_U_23
_atom_site_aniso_U_13
_atom_site_aniso_U_12
Sn1 0.0133(15) 0.0152(14) 0.0180(8) -0.0020(7) -0.0032(7) 0.0011(9)
Se1 0.026(2) 0.031(2) 0.0324(13) -0.0085(12) -0.0036(11) 0.0039(16)
Se2 0.034(3) 0.033(3) 0.0177(15) 0.000 0.000 -0.004(2)
Se3 0.032(2) 0.018(2) 0.0297(12) 0.0052(10) -0.0123(11) -0.0073(14)
Fe1 0.025(4) 0.025(4) 0.014(3) 0.000 0.000 0.000

loop_
_atom_type_symbol
_atom_type_description
_atom_type_scat_dispersion_real
_atom_type_scat_dispersion_imag
_atom_type_scat_source
C C 0.0033 0.0016 'International Tables Vol C Tables 4.2.6.8 and 6.1.1.4'
H H 0.0000 0.0000 'International Tables Vol C Tables 4.2.6.8 and 6.1.1.4'
N N 0.0061 0.0033 'International Tables Vol C Tables 4.2.6.8 and 6.1.1.4'
Fe Fe 0.3463 0.8444 'International Tables Vol C Tables 4.2.6.8 and 6.1.1.4'
Se Se -0.0929 2.2259 'International Tables Vol C Tables 4.2.6.8 and 6.1.1.4'
Sn Sn -0.6537 1.4246 'International Tables Vol C Tables 4.2.6.8 and 6.1.1.4'

loop_
_geom_angle_atom_site_label_1
_geom_angle_atom_site_label_2
_geom_angle_atom_site_label_3
_geom_angle
_geom_angle_site_symmetry_1
_geom_angle_site_symmetry_3
_geom_angle_publ_flag
Se3 Sn1 Se1 110.20(15) . . ?
Se3 Sn1 Se1 100.43(12) . 8_354 ?
Se1 Sn1 Se1 111.23(8) . 8_354 ?
Se3 Sn1 Se2 111.13(11) . . ?
Se1 Sn1 Se2 111.17(14) . . ?
Se1 Sn1 Se2 112.22(12) 8_354 . ?
Sn1 Se1 Sn1 105.45(16) . 7_434 ?
Sn1 Se2 Sn1 104.54(14) 2_345 . ?
Fe1 Se3 Sn1 107.44(12) . . ?
Se3 Fe1 Se3 125.09(12) 3_545 4_455 ?
Se3 Fe1 Se3 102.27(5) 3_545 2_445 ?
Se3 Fe1 Se3 102.27(5) 4_455 2_445 ?
Se3 Fe1 Se3 102.27(5) 3_545 . ?
Se3 Fe1 Se3 102.27(5) 4_455 . ?
Se3 Fe1 Se3 125.09(12) 2_445 . ?
C1 N1 C1 110.4(8) 8_344 2_435 ?
C1 N1 C1 107.6(15) 8_344 7_534 ?
C1 N1 C1 110.4(8) 2_435 7_534 ?
C1 N1 C1 110.4(8) 8_344 . ?
C1 N1 C1 107.6(15) 2_435 . ?
C1 N1 C1 110.4(8) 7_534 . ?
C2 N2 C2 108.9(10) 2_335 4_355 ?
C2 N2 C2 108.9(10) 2_335 3_535 ?
C2 N2 C2 111(2) 4_355 3_535 ?
C2 N2 C2 111(2) 2_335 . ?
C2 N2 C2 108.9(10) 4_355 . ?
C2 N2 C2 108.9(10) 3_535 . ?

loop_
_geom_bond_atom_site_label_1
_geom_bond_atom_site_label_2
_geom_bond_distance
_geom_bond_site_symmetry_2
_geom_bond_publ_flag
Sn1 Se3 2.470(4) . ?
Sn1 Se1 2.533(4) . ?
Sn1 Se1 2.550(4) 8_354 ?
Sn1 Se2 2.551(3) . ?
Se1 Sn1 2.550(4) 7_434 ?
Se2 Sn1 2.551(3) 2_345 ?
Se3 Fe1 2.466(3) . ?
Fe1 Se3 2.466(3) 3_545 ?
Fe1 Se3 2.466(3) 4_455 ?
Fe1 Se3 2.466(3) 2_445 ?
N1 C1 1.46(2) 8_344 ?
N1 C1 1.46(2) 2_435 ?
N1 C1 1.46(2) 7_534 ?
N1 C1 1.46(2) . ?
N2 C2 1.48(3) 2_335 ?
N2 C2 1.48(3) 4_355 ?
N2 C2 1.48(3) 3_535 ?
N2 C2 1.48(3) . ?
